data_2015176
loop_
_publ_author_name
'Britton, Doyle'

_publ_section_title
;
 1:1 Complexes of 2,3,5,6-tetrachlorobenzene-1,4-dicarbonitrile with
 pyrene and phenanthrene: pseudo-isomorphs
;
_journal_coeditor_code LN1185
_journal_issue 11
_journal_name_full 'Acta Crystallographica Section C'
_journal_page_first o662
_journal_page_last o664
_journal_paper_doi 10.1107/S0108270105032002
_journal_volume 61
_journal_year 2005
_chemical_formula_iupac 'C8 Cl4 N2 , C16 H10'
_chemical_formula_moiety 'C8 Cl4 N2 , C16 H10'
_chemical_formula_sum 'C24 H10 Cl4 N2'
_chemical_formula_weight 468.14
_chemical_name_systematic
;
2,3,5,6-tetrachlorobenzene-1,4-dicarbonitrile--pyrene (1/1)
;
_space_group_IT_number 14
_symmetry_cell_setting monoclinic
_symmetry_space_group_name_Hall '-P 2yn'
_symmetry_space_group_name_H-M 'P 1 21/n 1'
_atom_sites_solution_hydrogens geom
_atom_sites_solution_primary direct
_atom_sites_solution_secondary difmap
_audit_creation_method SHELXTL
_cell_angle_alpha 90.00
_cell_angle_beta 104.780(10)
_cell_angle_gamma 90.00
_cell_formula_units_Z 2
_cell_length_a 7.0679(18)
_cell_length_b 15.983(4)
_cell_length_c 8.907(2)
_cell_measurement_reflns_used 3295
_cell_measurement_temperature 174(2)
_cell_measurement_theta_max 25.0
_cell_measurement_theta_min 2.5
_cell_volume 972.9(4)
_computing_cell_refinement 'SAINT (Bruker, 2002)'
_computing_data_collection 'SMART (Bruker, 2002)'
_computing_data_reduction SAINT
_computing_molecular_graphics SHELXTL
_computing_publication_material SHELXTL
_computing_structure_refinement SHELXTL
_computing_structure_solution 'SHELXTL (Sheldrick, 1997)'
_diffrn_ambient_temperature 174(2)
_diffrn_measured_fraction_theta_full 0.990
_diffrn_measured_fraction_theta_max 0.990
_diffrn_measurement_device_type 'Siemens SMART area-detector'
_diffrn_measurement_method \w
_diffrn_radiation_monochromator graphite
_diffrn_radiation_source 'fine-focus sealed tube'
_diffrn_radiation_type MoK\a
_diffrn_radiation_wavelength 0.71073
_diffrn_reflns_av_R_equivalents 0.023
_diffrn_reflns_av_sigmaI/netI 0.028
_diffrn_reflns_limit_h_max 8
_diffrn_reflns_limit_h_min -8
_diffrn_reflns_limit_k_max 18
_diffrn_reflns_limit_k_min -12
_diffrn_reflns_limit_l_max 8
_diffrn_reflns_limit_l_min -10
_diffrn_reflns_number 4778
_diffrn_reflns_theta_full 24.99
_diffrn_reflns_theta_max 24.99
_diffrn_reflns_theta_min 2.55
_diffrn_standards_decay_% <1
_diffrn_standards_number 0
_exptl_absorpt_coefficient_mu 0.624
_exptl_absorpt_correction_T_max 0.97
_exptl_absorpt_correction_T_min 0.91
_exptl_absorpt_correction_type multi-scan
_exptl_absorpt_process_details '(SADABS; Sheldrick, 1996; Blessing, 1995)'
_exptl_crystal_colour yellow
_exptl_crystal_density_diffrn 1.598
_exptl_crystal_density_method 'not measured'
_exptl_crystal_description needle
_exptl_crystal_F_000 472
_exptl_crystal_size_max 0.35
_exptl_crystal_size_mid 0.12
_exptl_crystal_size_min 0.05
_refine_diff_density_max 0.29
_refine_diff_density_min -0.21
_refine_ls_extinction_method none
_refine_ls_goodness_of_fit_ref 1.06
_refine_ls_hydrogen_treatment constr
_refine_ls_matrix_type full
_refine_ls_number_parameters 136
_refine_ls_number_reflns 1700
_refine_ls_number_restraints 0
_refine_ls_restrained_S_all 1.06
_refine_ls_R_factor_all 0.041
_refine_ls_R_factor_gt 0.032
_refine_ls_shift/su_max 0.001
_refine_ls_shift/su_mean 0.000
_refine_ls_structure_factor_coef Fsqd
_refine_ls_weighting_details 'calc w = 1/[\s^2^(Fo^2^)+(0.043P)^2^+0.306P] where P=(Fo^2^+2Fc^2^)/3'
_refine_ls_weighting_scheme calc
_refine_ls_wR_factor_gt 0.077
_refine_ls_wR_factor_ref 0.081
_reflns_number_gt 1474
_reflns_number_total 1700
_reflns_threshold_expression I>2\s(I)
_cod_data_source_file ln1185.cif
_cod_data_source_block I
_cod_original_sg_symbol_H-M 'P 21/n'
_cod_database_code 2015176
_cod_database_fobs_code 2015176

loop_
_symmetry_equiv_pos_as_xyz
'x, y, z'
'-x+1/2, y+1/2, -z+1/2'
'-x, -y, -z'
'x-1/2, -y-1/2, z-1/2'

loop_
_atom_site_label
_atom_site_fract_x
_atom_site_fract_y
_atom_site_fract_z
_atom_site_U_iso_or_equiv
_atom_site_adp_type
_atom_site_calc_flag
_atom_site_refinement_flags
_atom_site_occupancy
_atom_site_disorder_assembly
_atom_site_disorder_group
_atom_site_type_symbol
Cl2 0.13500(8) 0.41473(3) 0.32493(5) 0.03111(17) Uani d . 1 . . Cl
Cl3 -0.05569(8) 0.39078(3) -0.29796(5) 0.03045(17) Uani d . 1 . . Cl
N1 0.1190(3) 0.25608(12) 0.0300(2) 0.0367(5) Uani d . 1 . . N
C1 0.0411(3) 0.41494(12) 0.0117(2) 0.0223(4) Uani d . 1 . . C
C2 0.0624(3) 0.46237(12) 0.1466(2) 0.0231(4) Uani d . 1 . . C
C3 -0.0226(3) 0.45202(12) -0.1355(2) 0.0230(4) Uani d . 1 . . C
C4 0.0844(3) 0.32604(13) 0.0226(2) 0.0267(5) Uani d . 1 . . C
C11 0.6324(3) 0.28826(14) 1.0510(3) 0.0363(5) Uani d . 1 . . C
H11 0.6694 0.2311 1.0649 0.044 Uiso calc R 1 . . H
C12 0.5703(3) 0.32052(13) 0.9021(3) 0.0329(5) Uani d . 1 . . C
H12 0.5643 0.2852 0.8151 0.040 Uiso calc R 1 . . H
C13 0.5164(3) 0.40472(12) 0.8789(2) 0.0264(5) Uani d . 1 . . C
C14 0.5265(3) 0.45663(13) 1.0103(2) 0.0229(4) Uani d . 1 . . C
C15 0.5891(3) 0.42292(13) 1.1632(2) 0.0273(5) Uani d . 1 . . C
C16 0.6413(3) 0.33793(14) 1.1800(3) 0.0329(5) Uani d . 1 . . C
H16 0.6832 0.3143 1.2809 0.040 Uiso calc R 1 . . H
C17 0.4529(3) 0.44142(14) 0.7266(2) 0.0303(5) Uani d . 1 . . C
H17 0.4464 0.4074 0.6379 0.036 Uiso calc R 1 . . H
C18 0.5976(3) 0.47722(14) 1.2933(2) 0.0317(5) Uani d . 1 . . C
H18 0.6398 0.4553 1.3956 0.038 Uiso calc R 1 . . H

loop_
_atom_site_aniso_label
_atom_site_aniso_U_11
_atom_site_aniso_U_22
_atom_site_aniso_U_33
_atom_site_aniso_U_12
_atom_site_aniso_U_13
_atom_site_aniso_U_23
Cl2 0.0353(3) 0.0329(3) 0.0221(3) -0.0021(2) 0.0017(2) 0.0062(2)
Cl3 0.0345(3) 0.0317(3) 0.0240(3) -0.0007(2) 0.0053(2) -0.0063(2)
N1 0.0465(12) 0.0301(11) 0.0341(10) 0.0079(9) 0.0113(9) 0.0028(8)
C1 0.0163(10) 0.0234(10) 0.0266(10) -0.0023(8) 0.0041(8) 0.0007(8)
C2 0.0183(10) 0.0279(11) 0.0215(10) -0.0025(8) 0.0019(7) 0.0032(8)
C3 0.0179(10) 0.0276(10) 0.0229(10) -0.0033(8) 0.0041(8) -0.0032(8)
C4 0.0254(11) 0.0305(12) 0.0236(10) 0.0009(9) 0.0052(8) 0.0010(8)
C11 0.0317(12) 0.0267(12) 0.0539(15) 0.0008(9) 0.0173(11) 0.0062(10)
C12 0.0289(12) 0.0286(12) 0.0446(13) -0.0050(9) 0.0153(10) -0.0058(10)
C13 0.0176(10) 0.0310(11) 0.0308(11) -0.0059(8) 0.0064(8) -0.0022(8)
C14 0.0141(9) 0.0293(10) 0.0255(10) -0.0019(8) 0.0055(8) 0.0016(8)
C15 0.0195(10) 0.0346(12) 0.0279(11) -0.0025(9) 0.0063(8) 0.0042(9)
C16 0.0254(11) 0.0357(12) 0.0377(12) 0.0019(9) 0.0080(9) 0.0136(10)
C17 0.0259(11) 0.0408(13) 0.0243(10) -0.0058(9) 0.0065(9) -0.0069(9)
C18 0.0248(11) 0.0454(14) 0.0229(11) -0.0031(9) 0.0026(8) 0.0045(9)

loop_
_atom_type_symbol
_atom_type_description
_atom_type_scat_dispersion_real
_atom_type_scat_dispersion_imag
_atom_type_scat_source
C C 0.0033 0.0016 'International Tables Vol C Tables 4.2.6.8 and 6.1.1.4'
H H 0.0000 0.0000 'International Tables Vol C Tables 4.2.6.8 and 6.1.1.4'
N N 0.0061 0.0033 'International Tables Vol C Tables 4.2.6.8 and 6.1.1.4'
Cl Cl 0.1484 0.1585 'International Tables Vol C Tables 4.2.6.8 and 6.1.1.4'

loop_
_geom_angle_atom_site_label_1
_geom_angle_atom_site_label_2
_geom_angle_atom_site_label_3
_geom_angle_site_symmetry_1
_geom_angle_site_symmetry_3
_geom_angle
C2 C1 C3 . . 120.85(17)
C2 C1 C4 . . 119.98(17)
C3 C1 C4 . . 119.17(17)
C1 C2 C3 . 3_565 119.73(17)
C1 C2 Cl2 . . 119.76(15)
C3 C2 Cl2 3_565 . 120.50(14)
C2 C3 C1 3_565 . 119.41(17)
C2 C3 Cl3 3_565 . 121.24(14)
C1 C3 Cl3 . . 119.33(15)
N1 C4 C1 . . 179.4(2)
C16 C11 C12 . . 121.1(2)
C16 C11 H11 . . 119.4
C12 C11 H11 . . 119.4
C11 C12 C13 . . 120.4(2)
C11 C12 H12 . . 119.8
C13 C12 H12 . . 119.8
C12 C13 C14 . . 119.05(19)
C12 C13 C17 . . 122.53(19)
C14 C13 C17 . . 118.41(18)
C13 C14 C15 . . 120.24(18)
C13 C14 C14 . 3_667 120.1(2)
C15 C14 C14 . 3_667 119.6(2)
C16 C15 C14 . . 118.44(19)
C16 C15 C18 . . 122.81(18)
C14 C15 C18 . . 118.75(18)
C11 C16 C15 . . 120.71(19)
C11 C16 H16 . . 119.6
C15 C16 H16 . . 119.6
C18 C17 C13 3_667 . 121.65(19)
C18 C17 H17 3_667 . 119.2
C13 C17 H17 . . 119.2
C17 C18 C15 3_667 . 121.43(18)
C17 C18 H18 3_667 . 119.3
C15 C18 H18 . . 119.3

loop_
_geom_bond_atom_site_label_1
_geom_bond_atom_site_label_2
_geom_bond_site_symmetry_2
_geom_bond_distance
_geom_bond_publ_flag
Cl2 C2 . 1.7178(19) ?
Cl3 C3 . 1.7132(19) ?
N1 C4 . 1.143(3) ?
C1 C2 . 1.396(3) ?
C1 C3 . 1.404(3) ?
C1 C4 . 1.452(3) ?
C2 C3 3_565 1.395(3) ?
C11 C16 . 1.384(3) ?
C11 C12 . 1.386(3) ?
C11 H11 . 0.9500 ?
C12 C13 . 1.399(3) ?
C12 H12 . 0.9500 ?
C13 C14 . 1.421(3) ?
C13 C17 . 1.441(3) ?
C14 C15 . 1.426(3) ?
C14 C14 3_667 1.435(4) ?
C15 C16 . 1.406(3) ?
C15 C18 . 1.437(3) ?
C16 H16 . 0.9500 ?
C17 C18 3_667 1.348(3) ?
C17 H17 . 0.9500 ?
C18 H18 . 0.9500 ?

loop_
_geom_torsion_atom_site_label_1
_geom_torsion_atom_site_label_2
_geom_torsion_atom_site_label_3
_geom_torsion_atom_site_label_4
_geom_torsion_site_symmetry_1
_geom_torsion_site_symmetry_4
_geom_torsion
C3 C1 C2 C3 . 3_565 -0.9(3)
C4 C1 C2 C3 . 3_565 179.28(17)
C3 C1 C2 Cl2 . . 178.44(14)
C4 C1 C2 Cl2 . . -1.4(2)
C2 C1 C3 C2 . 3_565 0.9(3)
C4 C1 C3 C2 . 3_565 -179.28(17)
C2 C1 C3 Cl3 . . -177.55(14)
C4 C1 C3 Cl3 . . 2.3(2)
C16 C11 C12 C13 . . 0.5(3)
C11 C12 C13 C14 . . 0.0(3)
C11 C12 C13 C17 . . 179.36(18)
C12 C13 C14 C15 . . -0.5(3)
C17 C13 C14 C15 . . -179.84(17)
C12 C13 C14 C14 . 3_667 179.5(2)
C17 C13 C14 C14 . 3_667 0.2(3)
C13 C14 C15 C16 . . 0.4(3)
C14 C14 C15 C16 3_667 . -179.6(2)
C13 C14 C15 C18 . . 179.94(18)
C14 C14 C15 C18 3_667 . 0.0(3)
C12 C11 C16 C15 . . -0.6(3)
C14 C15 C16 C11 . . 0.1(3)
C18 C15 C16 C11 . . -179.40(19)
C12 C13 C17 C18 . 3_667 -179.7(2)
C14 C13 C17 C18 . 3_667 -0.4(3)
C16 C15 C18 C17 . 3_667 179.8(2)
C14 C15 C18 C17 . 3_667 0.3(3)
